data_4501297
loop_
_publ_author_name
'Hara, Satomi'
'Houjou, Hirohiko'
'Yoshikawa, Isao'
'Araki, Koji'

_publ_section_title
;
 Relation between Crystal Packing and Optical Anisotropy for Schiff
 Base-Nickel Complexes that Form Various Ladder-like Hydrogen-Bonding
 Networks
;
_journal_issue 11
_journal_name_full 'Crystal Growth &amp; Design'
_journal_page_first 5113
_journal_paper_doi 10.1021/cg201013v
_journal_volume 11
_journal_year 2011
_chemical_formula_moiety 'C46 H64 N2 Ni O4'
_chemical_formula_sum 'C46 H64 N2 Ni O4'
_chemical_formula_weight 767.70
_chemical_name_systematic
; 
 ? 
;
_space_group_IT_number 14
_symmetry_cell_setting monoclinic
_symmetry_space_group_name_Hall '-P 2ybc'
_symmetry_space_group_name_H-M 'P 1 21/c 1'
_atom_sites_solution_hydrogens geom
_atom_sites_solution_primary direct
_atom_sites_solution_secondary difmap
_audit_creation_method SHELXL-97
_cell_angle_alpha 90.00
_cell_angle_beta 94.259(3)
_cell_angle_gamma 90.00
_cell_formula_units_Z 4
_cell_length_a 30.098(2)
_cell_length_b 7.534(1)
_cell_length_c 18.595(1)
_cell_measurement_reflns_used 74690
_cell_measurement_temperature 298(2)
_cell_measurement_theta_max 73.37
_cell_measurement_theta_min 2.94
_cell_volume 4204.9(7)
_computing_cell_refinement Scalepack
_computing_data_collection 'MacScience Xpress'
_computing_data_reduction 'Denzo and Scalepack'
_computing_molecular_graphics maXus
_computing_structure_refinement 'SHELXL-97 (Sheldrick, 1997)'
_computing_structure_solution 'SHELXS-97 (Sheldrick, 1990)'
_diffrn_ambient_temperature 298(2)
_diffrn_measured_fraction_theta_full 0.935
_diffrn_measured_fraction_theta_max 0.907
_diffrn_measurement_device_type 'MacScience DIPLabo'
_diffrn_measurement_method IP
_diffrn_radiation_monochromator graphite
_diffrn_radiation_source 'fine-focus sealed tube'
_diffrn_radiation_type CuK\a
_diffrn_radiation_wavelength 1.54184
_diffrn_reflns_av_R_equivalents 0.151
_diffrn_reflns_av_sigmaI/netI 0.1025
_diffrn_reflns_limit_h_max 37
_diffrn_reflns_limit_h_min -36
_diffrn_reflns_limit_k_max 8
_diffrn_reflns_limit_k_min -9
_diffrn_reflns_limit_l_max 23
_diffrn_reflns_limit_l_min -22
_diffrn_reflns_number 74690
_diffrn_reflns_theta_full 69.99
_diffrn_reflns_theta_max 73.37
_diffrn_reflns_theta_min 2.94
_diffrn_standards_decay_% NONE
_diffrn_standards_interval_count NONE
_diffrn_standards_interval_time NONE
_diffrn_standards_number NONE
_exptl_absorpt_coefficient_mu 0.999
_exptl_absorpt_correction_T_max 0.8893
_exptl_absorpt_correction_T_min 0.8083
_exptl_absorpt_correction_type integration
_exptl_absorpt_process_details 'abscor (MacScience Co. Ltd., 2000)'
_exptl_crystal_colour brown
_exptl_crystal_density_diffrn 1.213
_exptl_crystal_density_method 'not measured'
_exptl_crystal_description needle
_exptl_crystal_F_000 1656
_exptl_crystal_size_max 0.33
_exptl_crystal_size_mid 0.13
_exptl_crystal_size_min 0.13
_refine_diff_density_max 2.300
_refine_diff_density_min -0.625
_refine_diff_density_rms 0.174
_refine_ls_extinction_method none
_refine_ls_goodness_of_fit_ref 2.699
_refine_ls_hydrogen_treatment constr
_refine_ls_matrix_type full
_refine_ls_number_parameters 362
_refine_ls_number_reflns 7895
_refine_ls_number_restraints 44
_refine_ls_restrained_S_all 2.704
_refine_ls_R_factor_all 0.3764
_refine_ls_R_factor_gt 0.3146
_refine_ls_shift/su_max 0.413
_refine_ls_shift/su_mean 0.014
_refine_ls_structure_factor_coef Fsqd
_refine_ls_weighting_details 'calc w=1/[\s^2^(Fo^2^)+(0.2000P)^2^+0.0000P] where P=(Fo^2^+2Fc^2^)/3'
_refine_ls_weighting_scheme calc
_refine_ls_wR_factor_gt 0.6990
_refine_ls_wR_factor_ref 0.7293
_reflns_number_gt 4480
_reflns_number_total 7895
_reflns_threshold_expression >2sigma(I)
_cod_data_source_file cg201013v_si_001.cif
_cod_data_source_block ni_dod
_cod_original_sg_symbol_H-M P21/c
_cod_database_code 4501297

loop_
_symmetry_equiv_pos_as_xyz
'x, y, z'
'-x, y+1/2, -z+1/2'
'-x, -y, -z'
'x, -y-1/2, z-1/2'

loop_
_atom_site_label
_atom_site_type_symbol
_atom_site_fract_x
_atom_site_fract_y
_atom_site_fract_z
_atom_site_U_iso_or_equiv
_atom_site_adp_type
_atom_site_occupancy
_atom_site_symmetry_multiplicity
_atom_site_calc_flag
_atom_site_refinement_flags
Ni1 Ni 0.25340(8) 0.5252(4) 0.00581(12) 0.0813(13) Uani 1 1 d .
O1 O 0.1984(3) 0.6177(19) -0.0073(5) 0.092(4) Uani 1 1 d .
C1 C 0.1829(5) 0.641(2) -0.0707(7) 0.065(4) Uani 1 1 d .
C2 C 0.1378(5) 0.638(2) -0.0831(10) 0.087(5) Uani 1 1 d .
H1 H 0.1200 0.6158 -0.0452 0.104 Uiso 1 1 calc R
C3 C 0.1203(5) 0.663(3) -0.1438(9) 0.093(6) Uani 1 1 d .
H2 H 0.0895 0.6674 -0.1518 0.111 Uiso 1 1 calc R
C4 C 0.1508(5) 0.690(3) -0.2082(9) 0.085(5) Uani 1 1 d .
C5 C 0.1313(6) 0.703(3) -0.2787(10) 0.102(6) Uani 1 1 d .
H3 H 0.1005 0.6978 -0.2881 0.122 Uiso 1 1 calc R
C6 C 0.1605(7) 0.724(3) -0.3367(8) 0.094(6) Uani 1 1 d .
O2 O 0.1395(4) 0.753(2) -0.3997(5) 0.118(6) Uani 1 1 d .
H4 H 0.1576 0.7614 -0.4303 0.178 Uiso 1 1 calc R
C7 C 0.2054(5) 0.734(4) -0.3315(10) 0.125(9) Uani 1 1 d .
H5 H 0.2214 0.7578 -0.3713 0.150 Uiso 1 1 calc R
C8 C 0.2248(6) 0.709(3) -0.2681(7) 0.093(6) Uani 1 1 d .
H6 H 0.2557 0.7020 -0.2621 0.111 Uiso 1 1 calc R
C9 C 0.1964(6) 0.688(2) -0.2011(9) 0.080(5) Uani 1 1 d .
C10 C 0.2149(6) 0.669(2) -0.1294(8) 0.093(6) Uani 1 1 d .
C11 C 0.2591(5) 0.7166(14) -0.1216(7) 0.062(4) Uani 1 1 d .
H7 H 0.2733 0.7725 -0.1582 0.074 Uiso 1 1 calc R
N1 N 0.2786(5) 0.6807(18) -0.0635(7) 0.080(4) Uani 1 1 d D
C12 C 0.3231(6) 0.766(3) -0.0598(10) 0.100(6) Uiso 1 1 d D
H8 H 0.3316 0.7945 -0.1077 0.119 Uiso 1 1 calc R
H9 H 0.3455 0.6878 -0.0366 0.119 Uiso 1 1 calc R
C13 C 0.3181(7) 0.937(3) -0.0147(9) 0.135(8) Uiso 1 1 d D
H10 H 0.3432 1.0148 -0.0204 0.162 Uiso 1 1 calc R
H11 H 0.2911 0.9987 -0.0318 0.162 Uiso 1 1 calc R
C14 C 0.3159(6) 0.890(3) 0.0648(9) 0.119(7) Uiso 1 1 d D
H12 H 0.3020 0.9845 0.0904 0.143 Uiso 1 1 calc R
H13 H 0.2993 0.7811 0.0702 0.143 Uiso 1 1 calc R
C15 C 0.3644(6) 0.866(3) 0.0930(9) 0.120(7) Uiso 1 1 d D
H14 H 0.3811 0.9751 0.0874 0.144 Uiso 1 1 calc R
H15 H 0.3783 0.7715 0.0675 0.144 Uiso 1 1 calc R
C16 C 0.3623(5) 0.820(3) 0.1737(8) 0.103(6) Uiso 1 1 d D
H16 H 0.3464 0.9098 0.1986 0.123 Uiso 1 1 calc R
H17 H 0.3480 0.7057 0.1795 0.123 Uiso 1 1 calc R
C17 C 0.4110(6) 0.813(3) 0.2016(9) 0.122(7) Uiso 1 1 d D
H18 H 0.4257 0.9256 0.1950 0.146 Uiso 1 1 calc R
H19 H 0.4269 0.7197 0.1784 0.146 Uiso 1 1 calc R
C18 C 0.4070(6) 0.772(4) 0.2822(9) 0.129(8) Uiso 1 1 d D
H20 H 0.3931 0.6579 0.2887 0.155 Uiso 1 1 calc R
H21 H 0.3899 0.8633 0.3047 0.155 Uiso 1 1 calc R
C19 C 0.4561(6) 0.772(3) 0.3137(9) 0.121(7) Uiso 1 1 d D
H22 H 0.4707 0.8847 0.3057 0.145 Uiso 1 1 calc R
H23 H 0.4731 0.6769 0.2937 0.145 Uiso 1 1 calc R
C20 C 0.4495(8) 0.741(5) 0.3956(11) 0.184(12) Uiso 1 1 d D
H24 H 0.4296 0.8295 0.4132 0.220 Uiso 1 1 calc R
H25 H 0.4372 0.6242 0.4031 0.220 Uiso 1 1 calc R
C21 C 0.4959(8) 0.758(5) 0.4343(12) 0.177(12) Uiso 1 1 d D
H26 H 0.5103 0.8665 0.4207 0.212 Uiso 1 1 calc R
H27 H 0.5145 0.6577 0.4229 0.212 Uiso 1 1 calc R
C22 C 0.4875(10) 0.759(7) 0.5150(14) 0.246(18) Uiso 1 1 d D
H28 H 0.4707 0.8640 0.5260 0.295 Uiso 1 1 calc R
H29 H 0.4702 0.6555 0.5264 0.295 Uiso 1 1 calc R
C23 C 0.5318(10) 0.757(5) 0.5604(14) 0.208(14) Uiso 1 1 d D
H30 H 0.5437 0.6391 0.5620 0.313 Uiso 1 1 calc R
H31 H 0.5272 0.7962 0.6085 0.313 Uiso 1 1 calc R
H32 H 0.5523 0.8358 0.5394 0.313 Uiso 1 1 calc R
O3 O 0.3087(3) 0.4342(16) 0.0178(5) 0.075(3) Uani 1 1 d .
C24 C 0.3228(5) 0.391(3) 0.0863(8) 0.079(5) Uani 1 1 d .
C25 C 0.3680(6) 0.380(3) 0.0913(8) 0.093(6) Uani 1 1 d .
H33 H 0.3849 0.3992 0.0521 0.112 Uiso 1 1 calc R
C26 C 0.3852(4) 0.342(2) 0.1529(9) 0.074(5) Uani 1 1 d .
H34 H 0.4161 0.3399 0.1607 0.089 Uiso 1 1 calc R
C27 C 0.3557(5) 0.298(2) 0.2176(8) 0.070(4) Uani 1 1 d .
C28 C 0.3737(5) 0.258(2) 0.2847(8) 0.069(4) Uani 1 1 d .
H35 H 0.4044 0.2488 0.2938 0.083 Uiso 1 1 calc R
C29 C 0.3448(4) 0.232(3) 0.3414(7) 0.070(5) Uani 1 1 d .
O4 O 0.3643(5) 0.1746(19) 0.4041(6) 0.101(4) Uani 1 1 d .
H36 H 0.3662 0.2570 0.4330 0.151 Uiso 1 1 calc R
C30 C 0.2993(5) 0.236(2) 0.3368(7) 0.070(4) Uani 1 1 d .
H37 H 0.2826 0.2127 0.3757 0.084 Uiso 1 1 calc R
C31 C 0.2811(5) 0.279(2) 0.2712(8) 0.076(4) Uani 1 1 d .
H38 H 0.2503 0.2878 0.2636 0.091 Uiso 1 1 calc R
C32 C 0.3094(5) 0.311(2) 0.2104(8) 0.068(4) Uani 1 1 d .
C33 C 0.2913(6) 0.356(2) 0.1396(7) 0.075(5) Uani 1 1 d .
C34 C 0.2459(5) 0.316(3) 0.1272(9) 0.078(5) Uani 1 1 d .
H39 H 0.2323 0.2473 0.1608 0.094 Uiso 1 1 calc R
N2 N 0.2237(6) 0.368(2) 0.0746(8) 0.108(6) Uani 1 1 d D
C35 C 0.1831(7) 0.257(3) 0.0590(10) 0.110(7) Uiso 1 1 d D
H40 H 0.1565 0.3304 0.0563 0.133 Uiso 1 1 calc R
H41 H 0.1806 0.1686 0.0964 0.133 Uiso 1 1 calc R
C36 C 0.1889(8) 0.165(4) -0.0156(12) 0.194(13) Uiso 1 1 d D
H42 H 0.2099 0.2318 -0.0422 0.233 Uiso 1 1 calc R
H43 H 0.2003 0.0458 -0.0080 0.233 Uiso 1 1 calc R
C37 C 0.1440(7) 0.160(4) -0.0575(10) 0.152(10) Uiso 1 1 d D
H44 H 0.1264 0.2611 -0.0447 0.182 Uiso 1 1 calc R
H45 H 0.1283 0.0527 -0.0454 0.182 Uiso 1 1 calc R
C38 C 0.1502(6) 0.163(3) -0.1378(10) 0.127(8) Uiso 1 1 d D
H46 H 0.1665 0.0593 -0.1521 0.153 Uiso 1 1 calc R
H47 H 0.1659 0.2690 -0.1510 0.153 Uiso 1 1 calc R
C39 C 0.1024(7) 0.162(4) -0.1722(12) 0.167(11) Uiso 1 1 d D
H48 H 0.0848 0.2524 -0.1506 0.201 Uiso 1 1 calc R
H49 H 0.0886 0.0472 -0.1653 0.201 Uiso 1 1 calc R
C40 C 0.1053(8) 0.199(4) -0.2532(12) 0.170(11) Uiso 1 1 d D
H50 H 0.1212 0.3089 -0.2606 0.204 Uiso 1 1 calc R
H51 H 0.1203 0.1029 -0.2763 0.204 Uiso 1 1 calc R
C41 C 0.0563(9) 0.213(6) -0.2825(15) 0.242(17) Uiso 1 1 d D
H52 H 0.0388 0.1173 -0.2641 0.290 Uiso 1 1 calc R
H53 H 0.0435 0.3255 -0.2691 0.290 Uiso 1 1 calc R
C42 C 0.0576(11) 0.199(7) -0.3639(16) 0.30(2) Uiso 1 1 d D
H54 H 0.0804 0.2777 -0.3800 0.358 Uiso 1 1 calc R
H55 H 0.0650 0.0787 -0.3771 0.358 Uiso 1 1 calc R
C43 C 0.0128(12) 0.250(9) -0.400(2) 0.33(3) Uiso 1 1 d D
H56 H -0.0013 0.3374 -0.3710 0.400 Uiso 1 1 calc R
H57 H -0.0063 0.1462 -0.4043 0.400 Uiso 1 1 calc R
C44 C 0.019(2) 0.327(12) -0.476(3) 0.62(7) Uiso 1 1 d D
H58 H 0.0184 0.4560 -0.4740 0.747 Uiso 1 1 calc R
H59 H 0.0467 0.2889 -0.4928 0.747 Uiso 1 1 calc R
C45 C -0.0202(19) 0.261(9) -0.527(3) 0.40(3) Uiso 1 1 d D
H60 H -0.0472 0.2559 -0.5016 0.479 Uiso 1 1 calc R
H61 H -0.0137 0.1425 -0.5436 0.479 Uiso 1 1 calc R
C46 C -0.027(3) 0.387(13) -0.592(3) 0.70(8) Uiso 1 1 d D
H62 H -0.0041 0.4747 -0.5896 1.044 Uiso 1 1 calc R
H63 H -0.0556 0.4440 -0.5910 1.044 Uiso 1 1 calc R
H64 H -0.0263 0.3199 -0.6358 1.044 Uiso 1 1 calc R

loop_
_atom_site_aniso_label
_atom_site_aniso_U_11
_atom_site_aniso_U_22
_atom_site_aniso_U_33
_atom_site_aniso_U_23
_atom_site_aniso_U_13
_atom_site_aniso_U_12
Ni1 0.078(2) 0.113(3) 0.0513(16) 0.0060(15) -0.0086(13) 0.0053(17)
O1 0.079(7) 0.141(11) 0.052(6) 0.011(7) -0.015(5) 0.012(7)
C1 0.060(8) 0.099(11) 0.039(7) -0.008(7) 0.031(6) 0.031(8)
C2 0.056(9) 0.087(12) 0.118(15) 0.026(11) 0.005(9) 0.018(9)
C3 0.045(7) 0.124(15) 0.102(13) 0.022(11) -0.043(8) 0.020(9)
C4 0.069(10) 0.119(15) 0.067(10) -0.007(10) -0.004(8) -0.032(10)
C5 0.087(12) 0.135(17) 0.080(12) -0.009(12) -0.022(10) -0.017(12)
C6 0.126(15) 0.114(14) 0.040(8) 0.020(9) -0.017(9) -0.021(12)
O2 0.074(7) 0.250(17) 0.033(5) 0.032(8) 0.013(5) -0.026(10)
C7 0.047(8) 0.24(3) 0.087(13) -0.019(15) -0.032(8) -0.020(13)
C8 0.084(11) 0.150(17) 0.041(8) 0.022(10) -0.017(7) -0.018(11)
C9 0.086(11) 0.062(10) 0.092(12) -0.027(9) 0.011(10) -0.014(9)
C10 0.128(14) 0.086(12) 0.057(9) -0.035(8) -0.046(9) -0.019(11)
C11 0.107(10) 0.018(5) 0.059(7) -0.023(5) -0.012(7) -0.055(6)
N1 0.098(10) 0.086(10) 0.056(7) 0.012(7) 0.003(7) 0.012(8)
O3 0.087(7) 0.097(8) 0.040(5) 0.003(5) -0.006(5) -0.009(6)
C24 0.067(9) 0.112(14) 0.055(8) -0.003(9) -0.010(7) -0.011(10)
C25 0.082(11) 0.155(19) 0.042(7) -0.033(10) -0.001(7) 0.019(12)
C26 0.050(7) 0.067(10) 0.104(12) -0.020(9) 0.000(8) -0.042(7)
C27 0.067(9) 0.081(10) 0.063(9) -0.006(8) -0.001(7) -0.001(8)
C28 0.054(8) 0.080(10) 0.067(9) 0.009(7) -0.027(7) -0.018(7)
C29 0.049(7) 0.128(14) 0.033(6) 0.008(8) 0.003(5) -0.005(8)
O4 0.102(8) 0.133(11) 0.062(7) -0.014(7) -0.025(6) 0.002(8)
C30 0.081(10) 0.092(12) 0.040(7) 0.007(7) 0.028(7) 0.004(9)
C31 0.069(9) 0.106(13) 0.052(8) 0.008(8) 0.002(7) 0.009(9)
C32 0.066(9) 0.084(11) 0.058(8) -0.020(8) 0.025(7) -0.010(8)
C33 0.109(13) 0.077(10) 0.037(7) 0.021(7) 0.004(7) -0.010(9)
C34 0.043(7) 0.109(14) 0.085(11) -0.004(10) 0.021(7) -0.002(9)
N2 0.138(13) 0.103(12) 0.078(10) 0.060(9) -0.017(9) -0.006(10)

loop_
_atom_type_symbol
_atom_type_description
_atom_type_scat_dispersion_real
_atom_type_scat_dispersion_imag
_atom_type_scat_source
C C 0.0181 0.0091 'International Tables Vol C Tables 4.2.6.8 and 6.1.1.4'
H H 0.0000 0.0000 'International Tables Vol C Tables 4.2.6.8 and 6.1.1.4'
O O 0.0492 0.0322 'International Tables Vol C Tables 4.2.6.8 and 6.1.1.4'
N N 0.0311 0.0180 'International Tables Vol C Tables 4.2.6.8 and 6.1.1.4'
Ni Ni -3.0029 0.5091 'International Tables Vol C Tables 4.2.6.8 and 6.1.1.4'

loop_
_geom_angle_atom_site_label_1
_geom_angle_atom_site_label_2
_geom_angle_atom_site_label_3
_geom_angle
O1 Ni1 O3 179.2(4)
O1 Ni1 N1 94.5(6)
O3 Ni1 N1 84.7(5)
O1 Ni1 N2 82.3(6)
O3 Ni1 N2 98.5(6)
N1 Ni1 N2 176.6(5)
C1 O1 Ni1 117.3(10)
O1 C1 C2 117.1(13)
O1 C1 C10 119.0(13)
C2 C1 C10 123.9(14)
C3 C2 C1 120.4(18)
C2 C3 C4 119.2(15)
C9 C4 C5 116.0(17)
C9 C4 C3 124.2(14)
C5 C4 C3 119.6(15)
C4 C5 C6 118.0(16)
O2 C6 C7 118.0(17)
O2 C6 C5 113.9(17)
C7 C6 C5 127.7(15)
C8 C7 C6 116.1(18)
C7 C8 C9 120.2(16)
C4 C9 C10 114.4(17)
C4 C9 C8 121.7(15)
C10 C9 C8 124.0(16)
C11 C10 C9 112.5(17)
C11 C10 C1 128.3(11)
C9 C10 C1 117.7(15)
N1 C11 C10 115.6(14)
C11 N1 C12 108.6(13)
C11 N1 Ni1 122.4(11)
C12 N1 Ni1 128.9(11)
N1 C12 C13 105.0(14)
C14 C13 C12 110.2(16)
C15 C14 C13 104.6(14)
C14 C15 C16 104.7(13)
C17 C16 C15 103.5(12)
C16 C17 C18 101.4(12)
C17 C18 C19 103.1(13)
C18 C19 C20 100.4(14)
C21 C20 C19 105.5(16)
C20 C21 C22 104.5(17)
C23 C22 C21 110.0(19)
C24 O3 Ni1 115.6(10)
O3 C24 C25 108.8(14)
O3 C24 C33 120.9(13)
C25 C24 C33 130.2(14)
C26 C25 C24 114.7(16)
C25 C26 C27 121.8(14)
C28 C27 C32 115.7(15)
C28 C27 C26 122.5(14)
C32 C27 C26 121.6(13)
C27 C28 C29 119.0(13)
O4 C29 C30 115.9(13)
O4 C29 C28 115.9(13)
C30 C29 C28 127.7(11)
C31 C30 C29 113.9(13)
C30 C31 C32 120.9(14)
C27 C32 C33 114.5(14)
C27 C32 C31 122.7(14)
C33 C32 C31 122.7(14)
C34 C33 C32 113.5(14)
C34 C33 C24 127.4(13)
C32 C33 C24 116.9(15)
N2 C34 C33 122.5(17)
C34 N2 C35 111.9(16)
C34 N2 Ni1 117.6(14)
C35 N2 Ni1 127.3(11)
N2 C35 C36 105.9(16)
C37 C36 C35 108.3(17)
C36 C37 C38 109.7(16)
C37 C38 C39 103.4(14)
C38 C39 C40 106.7(16)
C41 C40 C39 103.6(16)
C42 C41 C40 104.6(19)
C43 C42 C41 110(2)
C42 C43 C44 110(3)
C45 C44 C43 108(3)
C44 C45 C46 110(3)

loop_
_geom_bond_atom_site_label_1
_geom_bond_atom_site_label_2
_geom_bond_distance
Ni1 O1 1.797(11)
Ni1 O3 1.797(11)
Ni1 N1 1.938(13)
Ni1 N2 2.002(14)
O1 C1 1.248(15)
C1 C2 1.361(18)
C1 C10 1.52(2)
C2 C3 1.22(2)
C3 C4 1.57(2)
C4 C9 1.37(2)
C4 C5 1.40(2)
C5 C6 1.45(2)
C6 O2 1.307(16)
C6 C7 1.35(2)
C7 C8 1.290(19)
C8 C9 1.57(2)
C9 C10 1.41(2)
C10 C11 1.38(2)
C11 N1 1.220(16)
N1 C12 1.48(2)
C12 C13 1.552(16)
C13 C14 1.525(16)
C14 C15 1.522(15)
C15 C16 1.548(15)
C16 C17 1.517(14)
C17 C18 1.542(15)
C18 C19 1.549(14)
C19 C20 1.568(16)
C20 C21 1.527(16)
C21 C22 1.541(17)
C22 C23 1.522(17)
O3 C24 1.351(16)
C24 C25 1.36(2)
C24 C33 1.45(2)
C25 C26 1.25(2)
C26 C27 1.58(2)
C27 C28 1.356(18)
C27 C32 1.394(19)
C28 C29 1.429(18)
C29 O4 1.337(15)
C29 C30 1.364(17)
C30 C31 1.338(18)
C31 C32 1.485(18)
C32 C33 1.428(19)
C33 C34 1.40(2)
C34 N2 1.206(19)
N2 C35 1.49(2)
C35 C36 1.571(16)
C36 C37 1.509(16)
C37 C38 1.519(16)
C38 C39 1.530(15)
C39 C40 1.541(16)
C40 C41 1.540(16)
C41 C42 1.521(18)
C42 C43 1.512(18)
C43 C44 1.55(2)
C44 C45 1.53(2)
C45 C46 1.54(2)
